data_4300989
loop_
_publ_author_name
'Belai, Nebebech'
'Dickman, Michael H.'
'Pope, Michael T.'
'Contant, Roland'
'Keita, Bineta'
'Mbomekalle, Israel-Martyr'
'Nadjo, Louis'

_publ_section_title
;
 Confirmation of the Semivacant Wells--Dawson Polyoxotungstate Skeleton.
 The Structures of [Ce{X(H4)W17O61}2]19- (X = P, As) Indicate the Probable
 Location of Internal Protons
;
_journal_coden_ASTM INOCAJ
_journal_issue 2
_journal_name_full 'Inorganic Chemistry'
_journal_page_first 169
_journal_page_last 171
_journal_paper_doi 10.1021/ic048920w
_journal_volume 44
_journal_year 2005
_chemical_formula_sum 'As2 Ce K7.5 O144.5 W34'
_chemical_formula_weight 9146.11
_space_group_IT_number 18
_symmetry_cell_setting orthorhombic
_symmetry_space_group_name_Hall 'P 2 2ab'
_symmetry_space_group_name_H-M 'P 21 21 2'
_cell_angle_alpha 90.00
_cell_angle_beta 90.00
_cell_angle_gamma 90.00
_cell_formula_units_Z 2
_cell_length_a 43.335(9)
_cell_length_b 12.353(3)
_cell_length_c 14.795(3)
_cell_measurement_temperature 185(2)
_cell_volume 7920(3)
_diffrn_ambient_temperature 185(2)
_exptl_crystal_density_diffrn 3.835
_cod_duplicate_entry 4308402
_cod_depositor_comments
;
The following automatic conversions were performed:
'_symmetry_cell_setting' value 'Orthorhombic' changed to 'orthorhombic'
according to '/home/saulius/struct/CIF-dictionaries/cif_core.dic'
dictionary named 'cif_core.dic' version 2.4.1 from 2010-06-29.

Automatic conversion script
Id: cif_fix_enum 1527 2010-12-29 10:47:43Z saulius 
;
_cod_original_formula_sum 'As2 Ce K7.50 O144.50 W34'
_cod_database_code 4300989

loop_
_symmetry_equiv_pos_as_xyz
'x, y, z'
'-x, -y, z'
'x+1/2, -y+1/2, -z'
'-x+1/2, y+1/2, -z'

loop_
_atom_site_label
_atom_site_type_symbol
_atom_site_fract_x
_atom_site_fract_y
_atom_site_fract_z
_atom_site_U_iso_or_equiv
_atom_site_adp_type
_atom_site_occupancy
_atom_site_symmetry_multiplicity
_atom_site_calc_flag
_atom_site_refinement_flags
_atom_site_disorder_assembly
_atom_site_disorder_group
W2 W 0.07259(4) 0.01772(15) 0.14191(10) 0.0359(4) Uani 1 1 d . . .
W3 W 0.04741(4) 0.25572(15) 0.06194(11) 0.0352(4) Uani 1 1 d . . .
W4 W 0.15526(3) 0.09897(14) 0.09516(10) 0.0286(4) Uani 1 1 d . . .
W5 W 0.13011(3) 0.33960(13) 0.01740(11) 0.0318(4) Uani 1 1 d . . .
W6 W 0.07335(3) 0.34979(11) -0.16854(11) 0.0277(4) Uani 1 1 d . . .
W7 W 0.04117(3) 0.11680(11) -0.24666(9) 0.0215(3) Uani 1 1 d . . .
W8 W 0.06856(3) -0.14377(11) -0.16287(10) 0.0256(4) Uani 1 1 d . . .
W9 W 0.12499(3) -0.15460(12) -0.00190(10) 0.0282(4) Uani 1 1 d . . .
W10 W 0.21902(3) 0.10336(13) -0.08014(10) 0.0258(4) Uani 1 1 d . . .
W11 W 0.19401(3) 0.33609(12) -0.15726(11) 0.0300(4) Uani 1 1 d . . .
W12 W 0.13681(4) 0.34318(12) -0.34335(11) 0.0316(4) Uani 1 1 d . . .
W13 W 0.10630(3) 0.11939(13) -0.42211(9) 0.0280(4) Uani 1 1 d . . .
W14 W 0.13494(3) -0.14564(12) -0.33372(11) 0.0314(4) Uani 1 1 d . . .
W15 W 0.18843(3) -0.15249(12) -0.17670(11) 0.0303(4) Uani 1 1 d . . .
W16 W 0.24043(4) 0.01921(14) -0.31341(11) 0.0319(4) Uani 0.95 1 d P . .
W17 W 0.21617(4) 0.25393(16) -0.38948(12) 0.0382(5) Uani 0.95 1 d P . .
W18 W 0.18613(4) 0.02835(16) -0.47227(11) 0.0390(5) Uani 0.95 1 d P . .
W16B W 0.2428(9) 0.151(3) -0.315(3) 0.045(9) Uiso 0.05 1 d P . .
W17B W 0.1873(12) 0.150(4) -0.483(3) 0.066(12) Uiso 0.05 1 d P . .
W18B W 0.2120(10) -0.088(3) -0.387(3) 0.059(11) Uiso 0.05 1 d P . .
Ce1 Ce 0.0000 0.0000 -0.01495(19) 0.0330(8) Uani 1 2 d S . .
As1 As 0.09774(8) 0.1018(3) -0.0741(2) 0.0209(8) Uani 1 1 d . . .
K1 K 0.0862(4) -0.3970(15) -0.3168(12) 0.044(4) Uiso 0.50 1 d P . .
K2 K 0.2380(3) 0.1076(12) 0.1635(8) 0.052(3) Uani 0.75 1 d P . .
K3 K 0.0419(3) -0.0584(13) -0.5957(7) 0.066(5) Uani 0.75 1 d P . .
K4 K 0.1314(3) 0.0340(12) -0.6639(7) 0.051(4) Uani 0.75 1 d P . .
K5 K 0.3165(2) 0.0980(8) 0.0133(7) 0.054(3) Uani 1 1 d . . .
O1 O 0.0582(6) 0.1670(18) 0.1608(16) 0.034(6) Uiso 1 1 d . . .
O2 O 0.0777(7) -0.022(2) 0.254(2) 0.058(8) Uiso 1 1 d . . .
O3 O 0.0342(7) 0.370(2) 0.1171(19) 0.052(8) Uiso 1 1 d . . .
O4 O 0.1750(6) 0.080(2) 0.1929(17) 0.040(7) Uiso 1 1 d . . .
O5 O 0.1334(7) 0.469(2) 0.0650(18) 0.048(7) Uiso 1 1 d . . .
O6 O 0.0573(6) 0.476(2) -0.1793(19) 0.048(7) Uiso 1 1 d . . .
O7 O 0.0114(5) 0.1036(18) -0.3277(15) 0.030(6) Uiso 1 1 d . . .
O8 O 0.0484(6) -0.2575(18) -0.2165(15) 0.030(6) Uiso 1 1 d . . .
O9 O 0.1345(6) -0.256(2) 0.0649(18) 0.044(7) Uiso 1 1 d . . .
O10 O 0.2512(6) 0.0747(19) -0.0224(17) 0.040(7) Uiso 1 1 d . . .
O11 O 0.2114(6) 0.468(2) -0.1470(18) 0.043(7) Uiso 1 1 d . . .
O12 O 0.1343(7) 0.471(2) -0.3836(18) 0.050(8) Uiso 1 1 d . . .
O13 O 0.0892(5) 0.098(2) -0.5293(16) 0.033(6) Uiso 1 1 d . . .
O14 O 0.1249(6) -0.250(2) -0.4123(18) 0.046(7) Uiso 1 1 d . . .
O15 O 0.2105(7) -0.254(2) -0.1357(19) 0.051(8) Uiso 1 1 d . . .
O16 O 0.2769(7) -0.036(2) -0.3207(19) 0.050(7) Uiso 1 1 d . . .
O17 O 0.2369(8) 0.358(3) -0.444(2) 0.075(10) Uiso 1 1 d . . .
O18 O 0.1901(9) -0.023(3) -0.580(3) 0.091(12) Uiso 1 1 d . . .
O19 O 0.0341(6) -0.036(2) 0.1152(17) 0.038(7) Uiso 1 1 d . . .
O20 O 0.0124(5) 0.1833(17) 0.0431(15) 0.027(6) Uiso 1 1 d . . .
O21 O 0.0217(5) 0.0977(18) -0.1467(15) 0.031(6) Uiso 1 1 d . . .
O22 O 0.0440(6) -0.103(2) -0.0788(17) 0.041(7) Uiso 1 1 d . . .
O23 O 0.0936(6) -0.090(2) 0.0706(16) 0.037(7) Uiso 1 1 d . . .
O24 O 0.1154(6) 0.090(2) 0.1348(17) 0.046(7) Uiso 1 1 d . . .
O25 O 0.0931(6) 0.3056(18) 0.0651(16) 0.030(6) Uiso 1 1 d . . .
O26 O 0.0522(5) 0.3090(16) -0.0589(15) 0.023(5) Uiso 1 1 d . . .
O27 O 0.1539(5) 0.2549(17) 0.0994(14) 0.021(5) Uiso 1 1 d . . .
O28 O 0.1082(6) 0.3686(18) -0.0937(16) 0.033(6) Uiso 1 1 d . . .
O29 O 0.0436(5) 0.2709(16) -0.2356(14) 0.018(5) Uiso 1 1 d . . .
O30 O 0.0598(5) -0.0249(16) -0.2413(14) 0.019(5) Uiso 1 1 d . . .
O31 O 0.0950(6) -0.2186(19) -0.0728(17) 0.036(7) Uiso 1 1 d . . .
O32 O 0.1504(5) -0.0330(18) 0.0397(15) 0.027(6) Uiso 1 1 d . . .
O33 O 0.1911(5) 0.1185(17) 0.0181(14) 0.022(5) Uiso 1 1 d . . .
O34 O 0.1692(6) 0.3431(19) -0.0532(16) 0.035(6) Uiso 1 1 d . . .
O35 O 0.0992(5) 0.3513(17) -0.2712(14) 0.023(5) Uiso 1 1 d . . .
O36 O 0.0736(5) 0.1393(15) -0.3522(13) 0.017(5) Uiso 1 1 d . . .
O37 O 0.1060(5) -0.1722(18) -0.2525(15) 0.029(6) Uiso 1 1 d . . .
O38 O 0.1556(6) -0.178(2) -0.0925(18) 0.040(7) Uiso 1 1 d . . .
O39 O 0.1652(6) -0.2282(18) -0.2736(15) 0.030(6) Uiso 1 1 d . . .
O40 O 0.2018(6) -0.0402(18) -0.1004(16) 0.031(6) Uiso 1 1 d . . .
O41 O 0.2259(5) 0.2576(17) -0.0925(14) 0.021(5) Uiso 1 1 d . . .
O42 O 0.1605(5) 0.3637(17) -0.2398(15) 0.027(6) Uiso 1 1 d . . .
O43 O 0.1138(6) 0.2750(19) -0.4415(16) 0.035(6) Uiso 1 1 d . . .
O44 O 0.1124(5) -0.0235(17) -0.3771(14) 0.025(6) Uiso 1 1 d . . .
O45 O 0.1697(6) -0.0841(19) -0.4090(16) 0.034(6) Uiso 1 1 d . . .
O46 O 0.2164(6) -0.095(2) -0.2614(18) 0.045(7) Uiso 1 1 d . . .
O47 O 0.2373(6) 0.0794(19) -0.1965(17) 0.039(7) Uiso 1 1 d . . .
O48 O 0.2150(6) 0.3011(18) -0.2687(16) 0.034(6) Uiso 1 1 d . . .
O49 O 0.1757(6) 0.3065(19) -0.3998(16) 0.034(6) Uiso 1 1 d . . .
O50 O 0.1503(6) 0.096(2) -0.4772(16) 0.035(6) Uiso 1 1 d . . .
O51 O 0.2272(7) -0.023(2) -0.4307(18) 0.050(8) Uiso 1 1 d . . .
O52 O 0.2110(7) 0.164(2) -0.4912(17) 0.041(7) Uiso 1 1 d . . .
O53 O 0.2512(7) 0.163(2) -0.363(2) 0.045(7) Uiso 1 1 d . . .
O54 O 0.0868(5) 0.1693(17) -0.1695(15) 0.026(5) Uiso 1 1 d . . .
O55 O 0.1299(5) 0.1590(16) -0.0388(13) 0.019(5) Uiso 1 1 d . . .
O56 O 0.1070(5) -0.0255(17) -0.1055(14) 0.021(5) Uiso 1 1 d . . .
O57 O 0.0699(6) 0.0997(19) 0.0054(15) 0.034(6) Uiso 1 1 d . . .
O58 O 0.1798(5) 0.1685(17) -0.1591(15) 0.027(6) Uiso 1 1 d . . .
O59 O 0.1340(5) 0.1777(15) -0.3100(13) 0.015(5) Uiso 1 1 d . . .
O60 O 0.1554(5) -0.0390(17) -0.2325(15) 0.025(6) Uiso 1 1 d . . .
O61 O 0.1953(5) 0.0977(18) -0.3380(16) 0.031(6) Uiso 1 1 d . . .
O1W O -0.0061(15) -0.393(5) -0.353(4) 0.063(17) Uiso 0.50 1 d P . .
O2W O 0.0158(9) 0.127(3) -0.519(3) 0.060(11) Uiso 0.75 1 d P . .
O3W O 0.0465(7) -0.113(2) -0.4151(19) 0.053(8) Uiso 1 1 d . . .
O4W O 0.1026(11) -0.161(4) -0.585(3) 0.036(12) Uiso 0.50 1 d P . .
O5W O 0.3047(11) 0.146(3) -0.167(3) 0.028(11) Uiso 0.50 1 d P . .
O6W O 0.2255(12) -0.068(4) 0.266(3) 0.038(14) Uiso 0.50 1 d P . .
O7W O 0.2200(9) 0.344(3) 0.110(3) 0.016(10) Uiso 0.50 1 d P . .
O8W O 0.0813(11) -0.488(4) 0.187(3) 0.031(12) Uiso 0.50 1 d P . .
O9W O -0.0795(10) 0.422(3) 0.007(3) 0.019(10) Uiso 0.50 1 d P . .
O10W O -0.0437(9) 0.263(3) 0.072(2) 0.008(9) Uiso 0.50 1 d P . .
O11W O 0.1782(5) 0.3551(17) 0.2422(15) 0.026(6) Uiso 1 1 d . . .
O12W O 0.0410(12) -0.326(4) -0.446(3) 0.037(13) Uiso 0.50 1 d P . .
O13W O 0.1343(7) -0.417(2) -0.157(2) 0.059(8) Uiso 1 1 d . . .
O14W O 0.1851(10) -0.268(3) -0.611(3) 0.024(11) Uiso 0.50 1 d P . .
O15W O 0.2095(12) -0.174(4) 0.074(3) 0.038(13) Uiso 0.50 1 d P . .
O16W O 0.1885(6) -0.4239(18) -0.3091(16) 0.031(6) Uiso 1 1 d . . .
O17W O -0.0131(10) 0.381(4) -0.097(3) 0.028(11) Uiso 0.50 1 d P . .
O18W O 0.1498(14) -0.176(4) 0.254(4) 0.052(15) Uiso 0.50 1 d P . .

loop_
_atom_site_aniso_label
_atom_site_aniso_U_11
_atom_site_aniso_U_22
_atom_site_aniso_U_33
_atom_site_aniso_U_23
_atom_site_aniso_U_13
_atom_site_aniso_U_12
W2 0.0139(9) 0.0750(12) 0.0187(8) 0.0042(8) -0.0003(6) -0.0122(8)
W3 0.0122(8) 0.0635(11) 0.0299(9) -0.0181(8) 0.0030(7) 0.0001(8)
W4 0.0123(8) 0.0501(10) 0.0233(8) 0.0039(8) -0.0013(6) -0.0075(7)
W5 0.0161(9) 0.0358(9) 0.0434(10) -0.0156(8) -0.0017(7) -0.0025(7)
W6 0.0166(8) 0.0258(8) 0.0407(9) -0.0040(7) -0.0008(7) 0.0021(6)
W7 0.0115(8) 0.0302(8) 0.0230(8) 0.0005(7) -0.0007(6) -0.0025(6)
W8 0.0167(8) 0.0281(8) 0.0320(9) 0.0065(7) -0.0054(7) -0.0076(6)
W9 0.0179(8) 0.0318(8) 0.0350(9) 0.0128(7) -0.0035(7) -0.0045(7)
W10 0.0112(8) 0.0369(8) 0.0293(9) 0.0024(7) 0.0015(6) -0.0005(7)
W11 0.0183(9) 0.0281(8) 0.0436(10) 0.0064(8) -0.0018(7) -0.0082(7)
W12 0.0239(9) 0.0340(8) 0.0371(9) 0.0134(8) 0.0003(7) -0.0053(7)
W13 0.0171(8) 0.0459(10) 0.0210(8) 0.0034(7) 0.0028(6) -0.0049(7)
W14 0.0225(9) 0.0345(9) 0.0373(9) -0.0125(8) 0.0026(7) 0.0022(7)
W15 0.0183(9) 0.0274(8) 0.0453(10) 0.0013(8) 0.0027(7) 0.0050(7)
W16 0.0141(9) 0.0476(10) 0.0341(10) -0.0016(8) 0.0073(7) 0.0039(8)
W17 0.0228(10) 0.0539(11) 0.0379(11) 0.0172(9) 0.0111(8) -0.0032(9)
W18 0.0194(10) 0.0713(13) 0.0262(10) -0.0076(9) 0.0073(7) -0.0010(9)
Ce1 0.0079(16) 0.073(2) 0.0182(16) 0.000 0.000 -0.0109(15)
As1 0.0121(19) 0.0289(19) 0.0216(19) -0.0009(16) 0.0006(14) -0.0047(15)
K2 0.016(6) 0.101(10) 0.039(7) 0.022(8) 0.013(5) -0.005(7)
K3 0.036(8) 0.154(15) 0.007(6) -0.002(7) 0.007(5) -0.052(9)
K4 0.026(7) 0.109(11) 0.018(6) -0.006(7) -0.003(5) -0.015(7)
K5 0.049(6) 0.056(6) 0.057(6) 0.002(5) -0.007(5) 0.000(5)

loop_
_geom_bond_atom_site_label_1
_geom_bond_atom_site_label_2
_geom_bond_distance
_geom_bond_site_symmetry_2
_geom_bond_publ_flag
W2 O2 1.74(3) . ?
W2 O19 1.84(3) . ?
W2 O23 1.93(2) . ?
W2 O1 1.97(2) . ?
W2 O24 2.06(3) . ?
W2 O57 2.26(2) . ?
W2 K4 3.846(11) 1_556 ?
W3 O3 1.73(3) . ?
W3 O20 1.78(2) . ?
W3 O1 1.89(2) . ?
W3 O26 1.92(2) . ?
W3 O25 2.07(2) . ?
W3 O57 2.32(2) . ?
W4 O4 1.70(3) . ?
W4 O24 1.83(3) . ?
W4 O32 1.84(2) . ?
W4 O27 1.93(2) . ?
W4 O33 1.94(2) . ?
W4 O55 2.38(2) . ?
W4 K2 3.729(12) . ?
W4 K4 3.797(11) 1_556 ?
W5 O5 1.75(3) . ?
W5 O25 1.80(2) . ?
W5 O27 1.90(2) . ?
W5 O28 1.93(2) . ?
W5 O34 1.99(2) . ?
W5 O55 2.38(2) . ?
W5 K5 3.969(10) 4 ?
W6 O6 1.72(3) . ?
W6 O28 1.89(2) . ?
W6 O35 1.89(2) . ?
W6 O29 1.90(2) . ?
W6 O26 1.93(2) . ?
W6 O54 2.30(2) . ?
W6 K1 3.861(18) 1_565 ?
W7 O21 1.72(2) . ?
W7 O7 1.77(2) . ?
W7 O29 1.914(19) . ?
W7 O30 1.93(2) . ?
W7 O36 2.12(2) . ?
W7 O54 2.37(2) . ?
W8 O22 1.71(3) . ?
W8 O8 1.83(2) . ?
W8 O30 1.91(2) . ?
W8 O31 1.99(2) . ?
W8 O37 2.12(2) . ?
W8 O56 2.37(2) . ?
W8 K1 3.944(18) . ?
W9 O9 1.65(3) . ?
W9 O31 1.85(2) . ?
W9 O23 1.91(2) . ?
W9 O38 1.91(3) . ?
W9 O32 1.96(2) . ?
W9 O56 2.34(2) . ?
W9 K5 3.975(10) 4_545 ?
W10 O10 1.67(3) . ?
W10 O33 1.90(2) . ?
W10 O47 1.92(2) . ?
W10 O41 1.94(2) . ?
W10 O40 1.95(2) . ?
W10 O58 2.21(2) . ?
W10 K2 3.699(12) . ?
W11 O11 1.81(3) . ?
W11 O34 1.88(2) . ?
W11 O42 1.93(2) . ?
W11 O48 1.93(2) . ?
W11 O41 1.94(2) . ?
W11 O58 2.16(2) . ?
W11 K5 3.900(10) 4 ?
W12 O12 1.69(3) . ?
W12 O42 1.86(2) . ?
W12 O49 1.93(3) . ?
W12 O35 1.95(2) . ?
W12 O43 1.95(2) . ?
W12 O59 2.107(19) . ?
W12 K1 3.908(18) 1_565 ?
W13 O13 1.77(2) . ?
W13 O36 1.77(2) . ?
W13 O44 1.90(2) . ?
W13 O43 1.97(2) . ?
W13 O50 2.09(2) . ?
W13 O59 2.17(2) . ?
W13 K4 3.886(11) . ?
W14 O37 1.77(2) . ?
W14 O14 1.79(3) . ?
W14 O39 1.88(2) . ?
W14 O44 1.91(2) . ?
W14 O45 2.02(2) . ?
W14 O60 2.18(2) . ?
W14 K1 3.764(18) . ?
W15 O15 1.69(3) . ?
W15 O40 1.88(2) . ?
W15 O46 1.88(3) . ?
W15 O38 1.92(3) . ?
W15 O39 1.99(2) . ?
W15 O60 2.17(2) . ?
W15 K5 3.923(11) 4_545 ?
W16 W16B 1.63(4) . ?
W16 O16 1.72(3) . ?
W16 O47 1.89(2) . ?
W16 O51 1.90(3) . ?
W16 O46 1.91(3) . ?
W16 O53 1.98(3) . ?
W16 W18B 2.12(4) . ?
W16 O61 2.21(2) . ?
W17 O17 1.76(3) . ?
W17 O49 1.88(3) . ?
W17 O48 1.88(2) . ?
W17 O52 1.89(3) . ?
W17 O53 1.93(3) . ?
W17 W16B 2.04(4) . ?
W17 O61 2.26(2) . ?
W17 W17B 2.27(5) . ?
W18 W17B 1.51(5) . ?
W18 O18 1.72(4) . ?
W18 O50 1.77(2) . ?
W18 O45 1.82(2) . ?
W18 O51 1.98(3) . ?
W18 O52 2.01(3) . ?
W18 O61 2.20(2) . ?
W18 W18B 2.22(4) . ?
W18 K4 3.697(11) . ?
W16B O53 0.82(4) . ?
W16B O47 1.97(5) . ?
W16B O61 2.19(5) . ?
W16B O48 2.31(4) . ?
W17B O52 1.05(5) . ?
W17B O50 1.74(6) . ?
W17B O61 2.26(5) . ?
W17B O49 2.35(5) . ?
W17B K4 3.88(5) . ?
W18B O51 1.23(5) . ?
W18B O45 1.86(5) . ?
W18B O46 1.87(5) . ?
W18B O61 2.52(5) . ?
Ce1 O19 2.47(3) . ?
Ce1 O19 2.47(3) 2 ?
Ce1 O21 2.48(2) 2 ?
Ce1 O21 2.48(2) . ?
Ce1 O22 2.48(3) 2 ?
Ce1 O22 2.48(3) . ?
Ce1 O20 2.48(2) . ?
Ce1 O20 2.48(2) 2 ?
As1 O55 1.65(2) . ?
As1 O57 1.69(2) . ?
As1 O56 1.69(2) . ?
As1 O54 1.71(2) . ?
K1 O8 2.80(3) . ?
K1 O12 2.83(3) 1_545 ?
K1 O14 2.85(3) . ?
K1 O6 2.86(3) 1_545 ?
K1 O12W 2.87(5) . ?
K1 O37 3.06(3) . ?
K1 O13W 3.16(4) . ?
K1 O35 3.23(3) 1_545 ?
K1 W6 3.861(18) 1_545 ?
K1 W12 3.908(18) 1_545 ?
K2 O6W 2.70(5) . ?
K2 O4 2.79(3) . ?
K2 O11 2.79(3) 4_545 ?
K2 O10 2.84(3) . ?
K2 O15 2.84(3) 4 ?
K2 O33 2.97(2) . ?
K2 O7W 3.12(4) . ?
K2 K5 4.064(15) . ?
K3 O2 2.75(3) 1_554 ?
K3 O3W 2.76(3) . ?
K3 O2W 2.79(4) . ?
K3 O2W 2.87(4) 2 ?
K3 O4W 2.93(5) . ?
K3 O13 2.98(3) . ?
K3 K3 3.91(3) 2 ?
K3 K4 4.169(16) . ?
K4 O2 2.72(3) 1_554 ?
K4 O13 2.82(3) . ?
K4 O4 2.89(3) 1_554 ?
K4 O18 2.91(4) . ?
K4 O4W 2.96(5) . ?
K4 O18W 2.98(6) 1_554 ?
K4 O50 2.98(3) . ?
K4 O24 3.13(3) 1_554 ?
K4 W4 3.797(11) 1_554 ?
K4 W2 3.846(11) 1_554 ?
K5 O5W 2.79(5) . ?
K5 O11 2.82(3) 4_545 ?
K5 O15 2.83(3) 4 ?
K5 O10 2.89(3) . ?
K5 O5 2.93(3) 4_545 ?
K5 O9 3.01(3) 4 ?
K5 O13W 3.02(3) 4 ?
K5 O38 3.23(3) 4 ?
K5 O34 3.26(3) 4_545 ?
K5 O15W 3.30(5) 4 ?
K5 W11 3.900(10) 4_545 ?
K5 W15 3.923(11) 4 ?
O2 K4 2.72(3) 1_556 ?
O2 K3 2.75(3) 1_556 ?
O4 K4 2.89(3) 1_556 ?
O5 K5 2.93(3) 4 ?
O6 K1 2.86(3) 1_565 ?
O9 K5 3.01(3) 4_545 ?
O11 K2 2.79(3) 4 ?
O11 K5 2.82(3) 4 ?
O12 K1 2.83(3) 1_565 ?
O15 K5 2.83(3) 4_545 ?
O15 K2 2.84(3) 4_545 ?
O24 K4 3.13(3) 1_556 ?
O34 K5 3.26(3) 4 ?
O35 K1 3.23(3) 1_565 ?
O38 K5 3.23(3) 4_545 ?
O2W K3 2.87(4) 2 ?
O13W K5 3.02(3) 4_545 ?
O15W K5 3.30(5) 4_545 ?
O18W K4 2.98(6) 1_556 ?
